data_2239667
loop_
_publ_author_name
'Steiger, Scott A.'
'Monacelli, Anthony J.'
'Li, Chun'
'Hunting, Janet L.'
'Natale, Nicholas R.'

_publ_section_title
;
 Diethyl
 4-(biphenyl-4-yl)-2,6-dimethyl-1,4-dihydropyridine-3,5-dicarboxylate
;
_journal_coeditor_code ZL2590
_journal_issue 7
_journal_name_full 'Acta Crystallographica Section E'
_journal_page_first o791
_journal_page_last o792
_journal_paper_doi 10.1107/S1600536814013294
_journal_volume 70
_journal_year 2014
_chemical_formula_iupac 'C25 H27 N O4'
_chemical_formula_moiety 'C25 H27 N O4'
_chemical_formula_sum 'C25 H27 N O4'
_chemical_formula_weight 405.47
_chemical_name_systematic
;
Diethyl 4-(biphenyl-4-yl)-2,6-dimethyl-1,4-dihydropyridine-3,5-dicarboxylate
;
_space_group_crystal_system triclinic
_space_group_IT_number 2
_space_group_name_Hall '-P 1'
_space_group_name_H-M_alt 'P -1'
_symmetry_space_group_name_Hall '-P 1'
_symmetry_space_group_name_H-M 'P -1'
_atom_sites_solution_hydrogens mixed
_atom_sites_solution_primary direct
_cell_angle_alpha 85.762(3)
_cell_angle_beta 88.124(3)
_cell_angle_gamma 73.530(2)
_cell_formula_units_Z 2
_cell_length_a 7.3431(3)
_cell_length_b 10.6075(4)
_cell_length_c 13.8449(6)
_cell_measurement_reflns_used 5122
_cell_measurement_temperature 100(2)
_cell_measurement_theta_max 27.39
_cell_measurement_theta_min 2.41
_cell_volume 1031.25(7)
_computing_cell_refinement 'SAINT (Bruker, 2012)'
_computing_data_collection 'APEX2 (Bruker, 2012)'
_computing_data_reduction 'SAINT (Bruker, 2012)'
_computing_molecular_graphics 'OLEX2 (Dolomanov <i>et al.</i>, 2009)'
_computing_publication_material 'OLEX2 (Dolomanov <i>et al.</i>, 2009)'
_computing_structure_refinement 'SHELXL97 (Sheldrick, 2008)'
_computing_structure_solution 'SHELXS97 (Sheldrick, 2008)'
_diffrn_ambient_temperature 99.99
_diffrn_measured_fraction_theta_full 0.998
_diffrn_measured_fraction_theta_max 0.993
_diffrn_measurement_device_type 'Bruker SMART BREEZE CCD'
_diffrn_measurement_method '\f and \w scans'
_diffrn_radiation_type MoK\a
_diffrn_radiation_wavelength 0.71073
_diffrn_reflns_av_R_equivalents 0.0718
_diffrn_reflns_limit_h_max 9
_diffrn_reflns_limit_h_min -9
_diffrn_reflns_limit_k_max 13
_diffrn_reflns_limit_k_min -13
_diffrn_reflns_limit_l_max 18
_diffrn_reflns_limit_l_min -17
_diffrn_reflns_number 19956
_diffrn_reflns_theta_full 25.242
_diffrn_reflns_theta_max 27.583
_diffrn_reflns_theta_min 2.007
_diffrn_standards_number 0
_exptl_absorpt_coefficient_mu 0.088
_exptl_absorpt_correction_T_max 1.000
_exptl_absorpt_correction_T_min 0.9187
_exptl_absorpt_correction_type multi-scan
_exptl_absorpt_process_details '(SADABS; Bruker, 2012)'
_exptl_crystal_colour 'pale white'
_exptl_crystal_density_diffrn 1.306
_exptl_crystal_density_method 'not measured'
_exptl_crystal_description prism
_exptl_crystal_F_000 432
_exptl_crystal_size_max 0.15
_exptl_crystal_size_mid 0.137
_exptl_crystal_size_min 0.125
_refine_diff_density_max 0.429
_refine_diff_density_min -0.369
_refine_ls_extinction_method none
_refine_ls_goodness_of_fit_ref 1.015
_refine_ls_hydrogen_treatment mixed
_refine_ls_matrix_type full
_refine_ls_number_parameters 279
_refine_ls_number_reflns 4752
_refine_ls_number_restraints 0
_refine_ls_restrained_S_all 1.015
_refine_ls_R_factor_all 0.1155
_refine_ls_R_factor_gt 0.0621
_refine_ls_shift/su_max 0.001
_refine_ls_shift/su_mean 0.000
_refine_ls_structure_factor_coef Fsqd
_refine_ls_weighting_details 'w=1/[\s^2^(Fo^2^)+(0.0537P)^2^+0.8331P] where P=(Fo^2^+2Fc^2^)/3'
_refine_ls_weighting_scheme calc
_refine_ls_wR_factor_gt 0.1267
_refine_ls_wR_factor_ref 0.1491
_reflns_number_gt 2983
_reflns_number_total 4752
_reflns_threshold_expression I>2\s(I)
_cod_data_source_file zl2590sup1.cif
_cod_data_source_block I
_cod_database_code 2239667
_cod_database_fobs_code 2239667
_shelx_space_group_comment
;
The symmetry employed for this shelxl refinement is uniquely defined
by the following loop, which should always be used as a source of
symmetry information in preference to the above space-group names.
They are only intended as comments.
;
_shelx_estimated_absorpt_t_min 0.987
_shelx_estimated_absorpt_t_max 0.989

loop_
_space_group_symop_operation_xyz
'x, y, z'
'-x, -y, -z'

loop_
_atom_site_type_symbol
_atom_site_label
_atom_site_fract_x
_atom_site_fract_y
_atom_site_fract_z
_atom_site_U_iso_or_equiv
_atom_site_adp_type
_atom_site_calc_flag
_atom_site_occupancy
O O3 0.1263(2) 0.73985(17) 0.98682(13) 0.0183(4) Uani d 1
O O1 0.4574(2) 0.44644(15) 0.75695(12) 0.0149(4) Uani d 1
O O4 0.2751(2) 0.84869(17) 1.07429(13) 0.0191(4) Uani d 1
N N1 0.7805(3) 0.68215(19) 0.92579(15) 0.0127(5) Uani d 1
O O2 0.7739(2) 0.38137(18) 0.73785(14) 0.0248(5) Uani d 1
C C3 0.4394(3) 0.6641(2) 0.85636(17) 0.0111(5) Uani d 1
H H3 0.3408 0.6153 0.8619 0.013 Uiso calc 1
C C4 0.4521(3) 0.7191(2) 0.95378(17) 0.0115(5) Uani d 1
C C20 0.1965(3) 1.0952(2) 0.55708(17) 0.0118(5) Uani d 1
C C14 0.3787(3) 0.7763(2) 0.77713(17) 0.0107(5) Uani d 1
C C25 0.2602(3) 1.0854(2) 0.46091(18) 0.0156(5) Uani d 1
H H25 0.3384 1.0037 0.4406 0.019 Uiso calc 1
C C1 0.7918(3) 0.5861(2) 0.86166(17) 0.0122(5) Uani d 1
C C18 0.2529(3) 0.8563(2) 0.61659(18) 0.0141(5) Uani d 1
H H18 0.2085 0.8383 0.5569 0.017 Uiso calc 1
C C5 0.6197(3) 0.7352(2) 0.98050(17) 0.0112(5) Uani d 1
C C2 0.6293(3) 0.5673(2) 0.83079(17) 0.0118(5) Uani d 1
C C7 0.2713(3) 0.7670(2) 1.00548(18) 0.0136(5) Uani d 1
C C21 0.0758(3) 1.2152(2) 0.58379(18) 0.0138(5) Uani d 1
H H21 0.0290 1.2231 0.6485 0.017 Uiso calc 1
C C22 0.0236(3) 1.3226(2) 0.51739(19) 0.0167(6) Uani d 1
H H22 -0.0601 1.4031 0.5365 0.020 Uiso calc 1
C C17 0.2607(3) 0.9835(2) 0.63075(17) 0.0107(5) Uani d 1
C C16 0.3313(3) 1.0043(2) 0.71876(18) 0.0144(5) Uani d 1
H H16 0.3398 1.0897 0.7301 0.017 Uiso calc 1
C C6 0.6587(3) 0.8067(2) 1.06364(18) 0.0163(6) Uani d 1
H H6A 0.7962 0.7883 1.0711 0.025 Uiso calc 1
H H6B 0.6033 0.7768 1.1233 0.025 Uiso calc 1
H H6C 0.6021 0.9017 1.0508 0.025 Uiso calc 1
C C19 0.3093(3) 0.7555(2) 0.68872(18) 0.0139(5) Uani d 1
H H19 0.3004 0.6701 0.6776 0.017 Uiso calc 1
C C15 0.3893(3) 0.9031(2) 0.78989(18) 0.0125(5) Uani d 1
H H15 0.4374 0.9204 0.8488 0.015 Uiso calc 1
C C13 0.9930(3) 0.5135(3) 0.8374(2) 0.0204(6) Uani d 1
H H13A 1.0506 0.5717 0.7965 0.031 Uiso calc 1
H H13B 0.9946 0.4360 0.8025 0.031 Uiso calc 1
H H13C 1.0654 0.4853 0.8972 0.031 Uiso calc 1
C C8 0.0994(3) 0.9041(2) 1.12773(18) 0.0152(5) Uani d 1
H H8A 0.0608 0.8337 1.1667 0.018 Uiso calc 1
H H8B -0.0041 0.9496 1.0825 0.018 Uiso calc 1
C C10 0.6336(3) 0.4574(2) 0.77147(18) 0.0146(5) Uani d 1
C C9 0.1404(4) 1.0005(2) 1.19262(19) 0.0195(6) Uani d 1
H H9A 0.1838 1.0672 1.1532 0.029 Uiso calc 1
H H9B 0.2395 0.9535 1.2386 0.029 Uiso calc 1
H H9C 0.0246 1.0433 1.2283 0.029 Uiso calc 1
C C23 0.0929(4) 1.3132(2) 0.42313(19) 0.0177(6) Uani d 1
H H23 0.0603 1.3878 0.3781 0.021 Uiso calc 1
C C24 0.2102(3) 1.1940(2) 0.39484(19) 0.0168(6) Uani d 1
H H24 0.2564 1.1868 0.3300 0.020 Uiso calc 1
C C11 0.4471(4) 0.3420(2) 0.69640(18) 0.0176(6) Uani d 1
H H11A 0.3249 0.3213 0.7091 0.021 Uiso calc 1
H H11B 0.5507 0.2616 0.7141 0.021 Uiso calc 1
C C12 0.4631(4) 0.3793(3) 0.59046(19) 0.0245(6) Uani d 1
H H12A 0.4454 0.3093 0.5526 0.037 Uiso calc 1
H H12B 0.5891 0.3912 0.5763 0.037 Uiso calc 1
H H12C 0.3654 0.4618 0.5733 0.037 Uiso calc 1
H H1 0.893(4) 0.696(3) 0.9411(19) 0.023(8) Uiso d 1

loop_
_atom_site_aniso_label
_atom_site_aniso_U_11
_atom_site_aniso_U_22
_atom_site_aniso_U_33
_atom_site_aniso_U_12
_atom_site_aniso_U_13
_atom_site_aniso_U_23
O3 0.0103(9) 0.0255(10) 0.0221(11) -0.0085(8) 0.0015(7) -0.0084(8)
O1 0.0152(9) 0.0113(9) 0.0194(10) -0.0046(7) 0.0007(7) -0.0057(7)
O4 0.0115(9) 0.0269(10) 0.0210(10) -0.0064(8) 0.0055(7) -0.0145(8)
N1 0.0078(10) 0.0152(11) 0.0168(12) -0.0054(9) 0.0013(8) -0.0049(9)
O2 0.0154(9) 0.0238(10) 0.0328(12) 0.0018(8) -0.0007(8) -0.0158(9)
C3 0.0091(11) 0.0108(12) 0.0145(13) -0.0040(9) -0.0004(10) -0.0026(10)
C4 0.0122(12) 0.0108(12) 0.0110(13) -0.0026(9) 0.0003(9) 0.0000(9)
C20 0.0106(12) 0.0127(12) 0.0127(13) -0.0044(10) -0.0018(10) -0.0002(10)
C14 0.0068(11) 0.0106(12) 0.0130(13) 0.0005(9) 0.0019(9) -0.0018(10)
C25 0.0126(12) 0.0170(13) 0.0181(14) -0.0047(10) -0.0010(10) -0.0039(11)
C1 0.0108(12) 0.0119(12) 0.0126(13) -0.0016(10) -0.0005(10) 0.0021(10)
C18 0.0143(12) 0.0145(13) 0.0128(14) -0.0018(10) -0.0022(10) -0.0052(10)
C5 0.0126(12) 0.0093(11) 0.0118(13) -0.0038(9) -0.0001(10) 0.0011(10)
C2 0.0131(12) 0.0111(12) 0.0120(13) -0.0050(10) 0.0003(10) 0.0006(10)
C7 0.0142(12) 0.0131(12) 0.0136(14) -0.0044(10) -0.0007(10) 0.0012(10)
C21 0.0149(12) 0.0138(12) 0.0126(13) -0.0033(10) -0.0010(10) -0.0028(10)
C22 0.0154(13) 0.0113(12) 0.0229(15) -0.0020(10) -0.0035(11) -0.0040(11)
C17 0.0076(11) 0.0116(12) 0.0119(13) -0.0013(9) 0.0018(9) -0.0011(10)
C16 0.0161(13) 0.0114(12) 0.0168(14) -0.0051(10) 0.0004(10) -0.0032(10)
C6 0.0125(12) 0.0205(13) 0.0167(14) -0.0050(10) -0.0001(10) -0.0040(11)
C19 0.0129(12) 0.0091(12) 0.0191(14) -0.0017(10) 0.0003(10) -0.0020(10)
C15 0.0131(12) 0.0147(12) 0.0109(13) -0.0050(10) -0.0022(10) -0.0033(10)
C13 0.0133(13) 0.0238(14) 0.0220(15) -0.0003(11) 0.0000(11) -0.0078(12)
C8 0.0102(12) 0.0200(13) 0.0145(14) -0.0024(10) 0.0040(10) -0.0048(11)
C10 0.0147(13) 0.0121(12) 0.0156(14) -0.0016(10) -0.0009(10) 0.0002(10)
C9 0.0163(13) 0.0194(14) 0.0230(16) -0.0041(11) 0.0036(11) -0.0089(11)
C23 0.0221(14) 0.0155(13) 0.0163(14) -0.0075(11) -0.0065(11) 0.0048(11)
C24 0.0172(13) 0.0244(14) 0.0108(13) -0.0091(11) -0.0004(10) -0.0011(11)
C11 0.0228(14) 0.0110(12) 0.0203(15) -0.0052(11) 0.0002(11) -0.0081(11)
C12 0.0253(15) 0.0329(16) 0.0195(15) -0.0135(13) -0.0007(12) -0.0067(12)

loop_
_atom_type_symbol
_atom_type_description
_atom_type_scat_dispersion_real
_atom_type_scat_dispersion_imag
_atom_type_scat_source
C C 0.0033 0.0016 'International Tables Vol C Tables 4.2.6.8 and 6.1.1.4'
H H 0.0000 0.0000 'International Tables Vol C Tables 4.2.6.8 and 6.1.1.4'
N N 0.0061 0.0033 'International Tables Vol C Tables 4.2.6.8 and 6.1.1.4'
O O 0.0106 0.0060 'International Tables Vol C Tables 4.2.6.8 and 6.1.1.4'

loop_
_geom_angle_atom_site_label_1
_geom_angle_atom_site_label_2
_geom_angle_atom_site_label_3
_geom_angle
C10 O1 C11 115.95(18)
C7 O4 C8 117.92(18)
C1 N1 H1 115.9(17)
C5 N1 C1 123.2(2)
C5 N1 H1 119.4(17)
C4 C3 H3 108.3
C4 C3 C14 110.48(18)
C4 C3 C2 110.09(19)
C14 C3 H3 108.3
C2 C3 H3 108.3
C2 C3 C14 111.20(19)
C5 C4 C3 119.3(2)
C5 C4 C7 124.8(2)
C7 C4 C3 115.4(2)
C25 C20 C17 121.4(2)
C21 C20 C25 118.4(2)
C21 C20 C17 120.2(2)
C19 C14 C3 121.1(2)
C15 C14 C3 121.9(2)
C15 C14 C19 117.0(2)
C20 C25 H25 119.7
C24 C25 C20 120.5(2)
C24 C25 H25 119.7
N1 C1 C13 112.5(2)
C2 C1 N1 118.8(2)
C2 C1 C13 128.7(2)
C17 C18 H18 119.6
C19 C18 H18 119.6
C19 C18 C17 120.8(2)
N1 C5 C6 112.8(2)
C4 C5 N1 118.6(2)
C4 C5 C6 128.6(2)
C1 C2 C3 119.2(2)
C1 C2 C10 120.9(2)
C10 C2 C3 119.9(2)
O3 C7 O4 121.7(2)
O3 C7 C4 124.1(2)
O4 C7 C4 114.2(2)
C20 C21 H21 119.5
C22 C21 C20 120.9(2)
C22 C21 H21 119.5
C21 C22 H22 119.9
C21 C22 C23 120.2(2)
C23 C22 H22 119.9
C18 C17 C20 122.8(2)
C18 C17 C16 117.5(2)
C16 C17 C20 119.7(2)
C17 C16 H16 119.3
C15 C16 C17 121.3(2)
C15 C16 H16 119.3
C5 C6 H6A 109.5
C5 C6 H6B 109.5
C5 C6 H6C 109.5
H6A C6 H6B 109.5
H6A C6 H6C 109.5
H6B C6 H6C 109.5
C14 C19 H19 119.1
C18 C19 C14 121.8(2)
C18 C19 H19 119.1
C14 C15 H15 119.2
C16 C15 C14 121.6(2)
C16 C15 H15 119.2
C1 C13 H13A 109.5
C1 C13 H13B 109.5
C1 C13 H13C 109.5
H13A C13 H13B 109.5
H13A C13 H13C 109.5
H13B C13 H13C 109.5
O4 C8 H8A 110.5
O4 C8 H8B 110.5
O4 C8 C9 106.34(19)
H8A C8 H8B 108.7
C9 C8 H8A 110.5
C9 C8 H8B 110.5
O1 C10 C2 112.0(2)
O2 C10 O1 121.3(2)
O2 C10 C2 126.7(2)
C8 C9 H9A 109.5
C8 C9 H9B 109.5
C8 C9 H9C 109.5
H9A C9 H9B 109.5
H9A C9 H9C 109.5
H9B C9 H9C 109.5
C22 C23 H23 120.2
C22 C23 C24 119.6(2)
C24 C23 H23 120.2
C25 C24 C23 120.3(2)
C25 C24 H24 119.9
C23 C24 H24 119.9
O1 C11 H11A 109.1
O1 C11 H11B 109.1
O1 C11 C12 112.4(2)
H11A C11 H11B 107.9
C12 C11 H11A 109.1
C12 C11 H11B 109.1
C11 C12 H12A 109.5
C11 C12 H12B 109.5
C11 C12 H12C 109.5
H12A C12 H12B 109.5
H12A C12 H12C 109.5
H12B C12 H12C 109.5

loop_
_geom_bond_atom_site_label_1
_geom_bond_atom_site_label_2
_geom_bond_distance
O3 C7 1.219(3)
O1 C10 1.354(3)
O1 C11 1.458(3)
O4 C7 1.340(3)
O4 C8 1.459(3)
N1 C1 1.383(3)
N1 C5 1.383(3)
N1 H1 0.91(3)
O2 C10 1.217(3)
C3 H3 1.0000
C3 C4 1.525(3)
C3 C14 1.536(3)
C3 C2 1.527(3)
C4 C5 1.356(3)
C4 C7 1.464(3)
C20 C25 1.398(3)
C20 C21 1.396(3)
C20 C17 1.484(3)
C14 C19 1.397(3)
C14 C15 1.392(3)
C25 H25 0.9500
C25 C24 1.388(4)
C1 C2 1.352(3)
C1 C13 1.500(3)
C18 H18 0.9500
C18 C17 1.395(3)
C18 C19 1.389(3)
C5 C6 1.502(3)
C2 C10 1.468(3)
C21 H21 0.9500
C21 C22 1.382(3)
C22 H22 0.9500
C22 C23 1.385(4)
C17 C16 1.396(3)
C16 H16 0.9500
C16 C15 1.385(3)
C6 H6A 0.9800
C6 H6B 0.9800
C6 H6C 0.9800
C19 H19 0.9500
C15 H15 0.9500
C13 H13A 0.9800
C13 H13B 0.9800
C13 H13C 0.9800
C8 H8A 0.9900
C8 H8B 0.9900
C8 C9 1.506(3)
C9 H9A 0.9800
C9 H9B 0.9800
C9 H9C 0.9800
C23 H23 0.9500
C23 C24 1.388(3)
C24 H24 0.9500
C11 H11A 0.9900
C11 H11B 0.9900
C11 C12 1.500(4)
C12 H12A 0.9800
C12 H12B 0.9800
C12 H12C 0.9800

loop_
_geom_hbond_atom_site_label_D
_geom_hbond_atom_site_label_H
_geom_hbond_atom_site_label_A
_geom_hbond_site_symmetry_A
_geom_hbond_distance_DH
_geom_hbond_distance_HA
_geom_hbond_distance_DA
_geom_hbond_angle_DHA
C21 H21 O2 1_465 0.95 2.50 3.256(3) 137.0
C6 H6A O3 1_655 0.98 2.59 3.452(3) 147.0
C19 H19 O1 . 0.95 2.51 3.227(3) 132.0
C13 H13B O2 . 0.98 2.11 2.857(3) 131.2
C8 H8A O2 2_667 0.99 2.55 3.344(3) 136.9
N1 H1 O3 1_655 0.91(3) 2.03(3) 2.938(3) 173(2)

loop_
_geom_torsion_atom_site_label_1
_geom_torsion_atom_site_label_2
_geom_torsion_atom_site_label_3
_geom_torsion_atom_site_label_4
_geom_torsion
N1 C1 C2 C3 8.3(3)
N1 C1 C2 C10 -173.2(2)
C3 C4 C5 N1 -10.0(3)
C3 C4 C5 C6 169.1(2)
C3 C4 C7 O3 16.6(3)
C3 C4 C7 O4 -161.2(2)
C3 C14 C19 C18 179.7(2)
C3 C14 C15 C16 -178.9(2)
C3 C2 C10 O1 -8.3(3)
C3 C2 C10 O2 172.2(2)
C4 C3 C14 C19 -163.0(2)
C4 C3 C14 C15 16.7(3)
C4 C3 C2 C1 -31.2(3)
C4 C3 C2 C10 150.2(2)
C20 C25 C24 C23 -1.3(4)
C20 C21 C22 C23 -0.9(4)
C20 C17 C16 C15 178.8(2)
C14 C3 C4 C5 -91.1(3)
C14 C3 C4 C7 81.1(2)
C14 C3 C2 C1 91.6(3)
C14 C3 C2 C10 -87.0(3)
C25 C20 C21 C22 -1.3(3)
C25 C20 C17 C18 -50.9(3)
C25 C20 C17 C16 129.5(2)
C1 N1 C5 C4 -17.3(3)
C1 N1 C5 C6 163.4(2)
C1 C2 C10 O1 173.1(2)
C1 C2 C10 O2 -6.4(4)
C18 C17 C16 C15 -0.8(3)
C5 N1 C1 C2 18.3(4)
C5 N1 C1 C13 -160.6(2)
C5 C4 C7 O3 -171.8(2)
C5 C4 C7 O4 10.5(3)
C2 C3 C4 C5 32.1(3)
C2 C3 C4 C7 -155.7(2)
C2 C3 C14 C19 74.4(3)
C2 C3 C14 C15 -105.9(2)
C7 O4 C8 C9 -174.9(2)
C7 C4 C5 N1 178.6(2)
C7 C4 C5 C6 -2.3(4)
